data_4134436
loop_
_publ_author_name
'Li, Tian-Yi'
'Muthiah Ravinson, Daniel Sylvinson'
'Haiges, Ralf'
'Djurovich, Peter I.'
'Thompson, Mark E.'

_publ_section_title
;
 Enhancement of the Luminescent Efficiency in
 Carbene-Au<sup>(I)</sup>-Aryl Complexes by the Restriction of
 Renner-Teller Distortion and Bond Rotation.
;
_journal_issue 13
_journal_name_full 'Journal of the American Chemical Society'
_journal_page_first 6158
_journal_page_last 6172
_journal_paper_doi 10.1021/jacs.9b13755
_journal_volume 142
_journal_year 2020
_chemical_formula_sum 'C44 H60 Au N3 O'
_chemical_formula_weight 843.91
_space_group_crystal_system monoclinic
_space_group_IT_number 14
_space_group_name_Hall '-P 2ybc'
_space_group_name_H-M_alt 'P 1 21/c 1'
_atom_sites_solution_hydrogens geom
_audit_creation_method SHELXL-2014/7
_cell_angle_alpha 90
_cell_angle_beta 100.144(3)
_cell_angle_gamma 90
_cell_formula_units_Z 4
_cell_length_a 16.597(3)
_cell_length_b 14.750(2)
_cell_length_c 18.101(3)
_cell_measurement_reflns_used 9898
_cell_measurement_temperature 100(2)
_cell_measurement_theta_max 27.31
_cell_measurement_theta_min 2.29
_cell_volume 4362.0(12)
_computing_cell_refinement 'Bruker SAINT'
_computing_data_collection 'Bruker APEX2'
_computing_data_reduction 'Bruker SAINT'
_computing_molecular_graphics 'Bruker SHELXTL'
_computing_publication_material 'Bruker SHELXTL'
_computing_structure_refinement 'SHELXL-2014/7 (Sheldrick, 2014)'
_computing_structure_solution 'SHELXS-97 (Sheldrick 2008)'
_diffrn_ambient_temperature 100(2)
_diffrn_measured_fraction_theta_full 0.999
_diffrn_measured_fraction_theta_max 0.999
_diffrn_measurement_device_type 'Bruker APEX-II CCD'
_diffrn_measurement_method '\f and \w scans'
_diffrn_radiation_type MoK\a
_diffrn_radiation_wavelength 0.71073
_diffrn_reflns_av_R_equivalents 0.0651
_diffrn_reflns_av_unetI/netI 0.0323
_diffrn_reflns_Laue_measured_fraction_full 0.999
_diffrn_reflns_Laue_measured_fraction_max 0.999
_diffrn_reflns_limit_h_max 20
_diffrn_reflns_limit_h_min -20
_diffrn_reflns_limit_k_max 18
_diffrn_reflns_limit_k_min -18
_diffrn_reflns_limit_l_max 22
_diffrn_reflns_limit_l_min -22
_diffrn_reflns_number 81069
_diffrn_reflns_point_group_measured_fraction_full 0.999
_diffrn_reflns_point_group_measured_fraction_max 0.999
_diffrn_reflns_theta_full 25.242
_diffrn_reflns_theta_max 25.999
_diffrn_reflns_theta_min 1.792
_exptl_absorpt_coefficient_mu 3.405
_exptl_absorpt_correction_type 'numerical Mu calculated'
_exptl_crystal_colour yellow
_exptl_crystal_density_diffrn 1.285
_exptl_crystal_description block
_exptl_crystal_F_000 1728
_exptl_transmission_factor_max 0.7203
_exptl_transmission_factor_min 0.5420
_refine_diff_density_max 0.780
_refine_diff_density_min -0.486
_refine_diff_density_rms 0.080
_refine_ls_extinction_method none
_refine_ls_goodness_of_fit_ref 1.008
_refine_ls_hydrogen_treatment constr
_refine_ls_matrix_type full
_refine_ls_number_parameters 455
_refine_ls_number_reflns 8570
_refine_ls_number_restraints 0
_refine_ls_restrained_S_all 1.008
_refine_ls_R_factor_all 0.0354
_refine_ls_R_factor_gt 0.0229
_refine_ls_shift/su_max 0.002
_refine_ls_shift/su_mean 0.000
_refine_ls_structure_factor_coef Fsqd
_refine_ls_weighting_details 'w=1/[\s^2^(Fo^2^)+(0.0242P)^2^+1.7583P] where P=(Fo^2^+2Fc^2^)/3'
_refine_ls_weighting_scheme calc
_refine_ls_wR_factor_gt 0.0483
_refine_ls_wR_factor_ref 0.0511
_reflns_Friedel_coverage 0.000
_reflns_number_gt 7061
_reflns_number_total 8570
_reflns_threshold_expression 'I > 2\s(I)'
_cod_data_source_file ja9b13755_si_009.cif
_cod_data_source_block mo_Au28_0m_a
_cod_depositor_comments 'Adding full bibliography for 4134433--4134440.cif.'
_cod_original_cell_volume 4362.1(12)
_cod_original_sg_symbol_H-M 'P 21/c'
_cod_database_code 4134436
_shelx_shelxl_version_number 2014/7
_shelx_space_group_comment
;
The symmetry employed for this shelxl refinement is uniquely defined
by the following loop, which should always be used as a source of
symmetry information in preference to the above space-group names.
They are only intended as comments.
;

loop_
_space_group_symop_operation_xyz
'x, y, z'
'-x, y+1/2, -z+1/2'
'-x, -y, -z'
'x, -y-1/2, z-1/2'

loop_
_atom_site_label
_atom_site_type_symbol
_atom_site_fract_x
_atom_site_fract_y
_atom_site_fract_z
_atom_site_U_iso_or_equiv
_atom_site_adp_type
_atom_site_occupancy
_atom_site_site_symmetry_order
_atom_site_calc_flag
_atom_site_refinement_flags_posn
_atom_site_refinement_flags_adp
_atom_site_refinement_flags_occupancy
_atom_site_disorder_assembly
_atom_site_disorder_group
Au1 Au 0.72748(2) 0.09801(2) 0.29047(2) 0.01605(4) Uani 1 1 d . . . . .
O1 O 0.52366(13) 0.19241(14) 0.04551(12) 0.0310(5) Uani 1 1 d . . . . .
N1 N 0.80851(16) -0.06130(16) 0.61835(13) 0.0231(6) Uani 1 1 d . . . . .
C1 C 0.75887(17) 0.03636(17) 0.39304(15) 0.0163(6) Uani 1 1 d . . . . .
N2 N 0.62348(14) 0.15365(15) 0.14378(12) 0.0168(5) Uani 1 1 d . . . . .
C2 C 0.70616(17) -0.02496(18) 0.41979(15) 0.0180(6) Uani 1 1 d . . . . .
N3 N 0.74119(14) 0.23778(15) 0.17712(13) 0.0180(5) Uani 1 1 d . . . . .
C3 C 0.72144(18) -0.05749(19) 0.49411(17) 0.0212(6) Uani 1 1 d . . . . .
C4 C 0.6609(2) -0.1226(2) 0.51993(18) 0.0294(7) Uani 1 1 d . . . . .
H4A H 0.6634 -0.1816 0.4944 0.035 Uiso 1 1 calc R U . . .
H4B H 0.6048 -0.0982 0.5050 0.035 Uiso 1 1 calc R U . . .
C5 C 0.6779(2) -0.1376(2) 0.60480(18) 0.0301(7) Uani 1 1 d . . . . .
H5A H 0.6555 -0.0863 0.6300 0.036 Uiso 1 1 calc R U . . .
H5B H 0.6503 -0.1937 0.6170 0.036 Uiso 1 1 calc R U . . .
C7 C 0.89344(19) -0.0574(2) 0.65623(17) 0.0292(7) Uani 1 1 d . . . . .
H7A H 0.9262 -0.1020 0.6334 0.035 Uiso 1 1 calc R U . . .
H7B H 0.8968 -0.0733 0.7098 0.035 Uiso 1 1 calc R U . . .
C6 C 0.7679(2) -0.1454(2) 0.63317(18) 0.0308(8) Uani 1 1 d . . . . .
H6A H 0.7778 -0.1576 0.6878 0.037 Uiso 1 1 calc R U . . .
H6B H 0.7905 -0.1965 0.6079 0.037 Uiso 1 1 calc R U . . .
C8 C 0.92759(19) 0.0357(2) 0.64998(16) 0.0274(7) Uani 1 1 d . . . . .
H8A H 0.9848 0.0378 0.6772 0.033 Uiso 1 1 calc R U . . .
H8B H 0.8952 0.0801 0.6735 0.033 Uiso 1 1 calc R U . . .
C9 C 0.92533(18) 0.0609(2) 0.56853(16) 0.0227(7) Uani 1 1 d . . . . .
H9A H 0.9731 0.0334 0.5511 0.027 Uiso 1 1 calc R U . . .
H9B H 0.9302 0.1276 0.5647 0.027 Uiso 1 1 calc R U . . .
C10 C 0.84728(17) 0.03003(18) 0.51715(15) 0.0176(6) Uani 1 1 d . . . . .
C11 C 0.79275(18) -0.03021(18) 0.54309(15) 0.0185(6) Uani 1 1 d . . . . .
C13 C 0.89154(17) 0.1255(2) 0.41672(16) 0.0217(6) Uani 1 1 d . . . . .
H13A H 0.8764 0.1348 0.3624 0.032 Uiso 1 1 calc R U . . .
H13B H 0.9463 0.0985 0.4282 0.032 Uiso 1 1 calc R U . . .
H13C H 0.8915 0.1838 0.4426 0.032 Uiso 1 1 calc R U . . .
C12 C 0.83025(17) 0.06230(18) 0.44297(16) 0.0176(6) Uani 1 1 d . . . . .
C14 C 0.62933(19) -0.0568(2) 0.36849(17) 0.0268(7) Uani 1 1 d . . . . .
H14A H 0.6314 -0.0386 0.3168 0.040 Uiso 1 1 calc R U . . .
H14B H 0.5813 -0.0295 0.3843 0.040 Uiso 1 1 calc R U . . .
H14C H 0.6256 -0.1230 0.3712 0.040 Uiso 1 1 calc R U . . .
C15 C 0.69496(17) 0.16987(18) 0.19389(15) 0.0183(6) Uani 1 1 d . . . . .
C17 C 0.63141(17) 0.30097(19) 0.07917(15) 0.0178(6) Uani 1 1 d . . . . .
C16 C 0.72347(17) 0.2883(2) 0.10584(16) 0.0221(6) Uani 1 1 d . . . . .
H16A H 0.7468 0.2552 0.0670 0.026 Uiso 1 1 calc R U . . .
H16B H 0.7502 0.3485 0.1126 0.026 Uiso 1 1 calc R U . . .
C19 C 0.59568(19) 0.3700(2) 0.12829(17) 0.0263(7) Uani 1 1 d . . . . .
H19A H 0.6223 0.4289 0.1254 0.039 Uiso 1 1 calc R U . . .
H19B H 0.6053 0.3490 0.1805 0.039 Uiso 1 1 calc R U . . .
H19C H 0.5367 0.3762 0.1103 0.039 Uiso 1 1 calc R U . . .
C18 C 0.58819(17) 0.21215(19) 0.08520(15) 0.0188(6) Uani 1 1 d . . . . .
C20 C 0.61663(19) 0.3330(2) -0.00198(16) 0.0253(7) Uani 1 1 d . . . . .
H20A H 0.6348 0.2862 -0.0337 0.038 Uiso 1 1 calc R U . . .
H20B H 0.6475 0.3890 -0.0058 0.038 Uiso 1 1 calc R U . . .
H20C H 0.5581 0.3446 -0.0186 0.038 Uiso 1 1 calc R U . . .
C21 C 0.57643(17) 0.07207(18) 0.15565(15) 0.0169(6) Uani 1 1 d . . . . .
C22 C 0.59633(17) -0.00960(19) 0.12335(16) 0.0200(6) Uani 1 1 d . . . . .
C23 C 0.55063(18) -0.08549(19) 0.13466(17) 0.0228(7) Uani 1 1 d . . . . .
H23 H 0.5621 -0.1418 0.1132 0.027 Uiso 1 1 calc R U . . .
C24 C 0.48846(19) -0.08072(19) 0.17682(17) 0.0245(7) Uani 1 1 d . . . . .
H24 H 0.4583 -0.1336 0.1845 0.029 Uiso 1 1 calc R U . . .
C25 C 0.47048(18) 0.00105(19) 0.20763(16) 0.0221(6) Uani 1 1 d . . . . .
H25 H 0.4281 0.0036 0.2366 0.027 Uiso 1 1 calc R U . . .
C26 C 0.51331(18) 0.07958(18) 0.19699(15) 0.0188(6) Uani 1 1 d . . . . .
C27 C 0.49109(18) 0.16799(19) 0.23184(16) 0.0222(7) Uani 1 1 d . . . . .
H27 H 0.5245 0.2174 0.2145 0.027 Uiso 1 1 calc R U . . .
C28 C 0.40117(19) 0.1919(2) 0.20676(18) 0.0306(7) Uani 1 1 d . . . . .
H28A H 0.3889 0.1958 0.1519 0.046 Uiso 1 1 calc R U . . .
H28B H 0.3897 0.2503 0.2284 0.046 Uiso 1 1 calc R U . . .
H28C H 0.3670 0.1448 0.2238 0.046 Uiso 1 1 calc R U . . .
C29 C 0.51377(19) 0.1624(2) 0.31724(17) 0.0267(7) Uani 1 1 d . . . . .
H29A H 0.4848 0.1113 0.3354 0.040 Uiso 1 1 calc R U . . .
H29B H 0.4981 0.2188 0.3395 0.040 Uiso 1 1 calc R U . . .
H29C H 0.5730 0.1533 0.3316 0.040 Uiso 1 1 calc R U . . .
C30 C 0.66410(18) -0.0166(2) 0.07693(17) 0.0242(7) Uani 1 1 d . . . . .
H30 H 0.6969 0.0406 0.0845 0.029 Uiso 1 1 calc R U . . .
C31 C 0.6297(2) -0.0244(4) -0.0048(2) 0.0727(16) Uani 1 1 d . . . . .
H31A H 0.6745 -0.0306 -0.0332 0.109 Uiso 1 1 calc R U . . .
H31B H 0.5979 0.0302 -0.0214 0.109 Uiso 1 1 calc R U . . .
H31C H 0.5941 -0.0777 -0.0133 0.109 Uiso 1 1 calc R U . . .
C32 C 0.7212(3) -0.0943(3) 0.1011(3) 0.091(2) Uani 1 1 d . . . . .
H32A H 0.7695 -0.0891 0.0770 0.137 Uiso 1 1 calc R U . . .
H32B H 0.6931 -0.1517 0.0862 0.137 Uiso 1 1 calc R U . . .
H32C H 0.7382 -0.0930 0.1557 0.137 Uiso 1 1 calc R U . . .
C33 C 0.82170(17) 0.25370(19) 0.22275(16) 0.0193(6) Uani 1 1 d . . . . .
C34 C 0.88830(18) 0.2072(2) 0.20229(17) 0.0237(7) Uani 1 1 d . . . . .
C35 C 0.96621(18) 0.2287(2) 0.24190(18) 0.0274(7) Uani 1 1 d . . . . .
H35 H 1.0128 0.1995 0.2290 0.033 Uiso 1 1 calc R U . . .
C36 C 0.97656(18) 0.2914(2) 0.29932(17) 0.0279(7) Uani 1 1 d . . . . .
H36 H 1.0301 0.3053 0.3251 0.033 Uiso 1 1 calc R U . . .
C37 C 0.90969(19) 0.3342(2) 0.31950(17) 0.0261(7) Uani 1 1 d . . . . .
H37 H 0.9177 0.3764 0.3598 0.031 Uiso 1 1 calc R U . . .
C38 C 0.83041(18) 0.31629(19) 0.28158(16) 0.0214(6) Uani 1 1 d . . . . .
C39 C 0.75827(19) 0.3637(2) 0.30677(17) 0.0250(7) Uani 1 1 d . . . . .
H39 H 0.7073 0.3431 0.2730 0.030 Uiso 1 1 calc R U . . .
C40 C 0.7512(2) 0.3364(2) 0.38642(18) 0.0350(8) Uani 1 1 d . . . . .
H40A H 0.7017 0.3634 0.3997 0.052 Uiso 1 1 calc R U . . .
H40B H 0.7994 0.3581 0.4212 0.052 Uiso 1 1 calc R U . . .
H40C H 0.7480 0.2702 0.3896 0.052 Uiso 1 1 calc R U . . .
C41 C 0.7635(2) 0.4670(2) 0.29899(19) 0.0333(8) Uani 1 1 d . . . . .
H41A H 0.7649 0.4825 0.2466 0.050 Uiso 1 1 calc R U . . .
H41B H 0.8134 0.4892 0.3311 0.050 Uiso 1 1 calc R U . . .
H41C H 0.7156 0.4951 0.3143 0.050 Uiso 1 1 calc R U . . .
C42 C 0.87914(19) 0.1333(2) 0.14326(18) 0.0259(7) Uani 1 1 d . . . . .
H42 H 0.8194 0.1260 0.1230 0.031 Uiso 1 1 calc R U . . .
C43 C 0.9109(2) 0.0427(2) 0.1787(2) 0.0443(10) Uani 1 1 d . . . . .
H43A H 0.8976 -0.0060 0.1417 0.066 Uiso 1 1 calc R U . . .
H43B H 0.8850 0.0302 0.2223 0.066 Uiso 1 1 calc R U . . .
H43C H 0.9704 0.0461 0.1947 0.066 Uiso 1 1 calc R U . . .
C44 C 0.9219(2) 0.1565(3) 0.0778(2) 0.0431(9) Uani 1 1 d . . . . .
H44A H 0.9136 0.1072 0.0409 0.065 Uiso 1 1 calc R U . . .
H44B H 0.9807 0.1645 0.0962 0.065 Uiso 1 1 calc R U . . .
H44C H 0.8991 0.2128 0.0541 0.065 Uiso 1 1 calc R U . . .

loop_
_atom_site_aniso_label
_atom_site_aniso_U_11
_atom_site_aniso_U_22
_atom_site_aniso_U_33
_atom_site_aniso_U_23
_atom_site_aniso_U_13
_atom_site_aniso_U_12
Au1 0.02006(6) 0.01369(6) 0.01367(6) 0.00309(5) 0.00098(4) -0.00113(5)
O1 0.0349(13) 0.0269(12) 0.0258(12) 0.0098(10) -0.0097(10) -0.0092(10)
N1 0.0304(15) 0.0229(13) 0.0168(13) 0.0076(10) 0.0066(11) 0.0055(11)
C1 0.0222(15) 0.0123(13) 0.0147(14) 0.0014(11) 0.0046(12) 0.0040(11)
N2 0.0212(13) 0.0133(12) 0.0150(12) 0.0025(9) 0.0009(10) -0.0042(10)
C2 0.0218(15) 0.0147(14) 0.0170(15) 0.0004(11) 0.0023(12) 0.0029(12)
N3 0.0192(12) 0.0173(12) 0.0163(12) 0.0065(10) -0.0001(10) -0.0025(10)
C3 0.0262(17) 0.0136(14) 0.0263(16) 0.0031(12) 0.0114(13) 0.0032(12)
C4 0.0300(18) 0.0288(18) 0.0297(18) 0.0085(14) 0.0058(14) -0.0041(14)
C5 0.039(2) 0.0222(16) 0.0333(19) 0.0062(14) 0.0176(16) 0.0013(15)
C7 0.0322(19) 0.0356(18) 0.0199(16) 0.0093(14) 0.0048(14) 0.0116(15)
C6 0.043(2) 0.0280(18) 0.0244(17) 0.0110(14) 0.0145(15) 0.0061(15)
C8 0.0253(17) 0.0379(19) 0.0173(16) 0.0027(13) -0.0010(13) 0.0073(14)
C9 0.0276(17) 0.0228(15) 0.0167(15) 0.0010(12) 0.0016(13) 0.0044(13)
C10 0.0215(15) 0.0140(14) 0.0168(14) -0.0001(11) 0.0019(12) 0.0061(12)
C11 0.0272(16) 0.0173(14) 0.0123(14) 0.0036(11) 0.0071(12) 0.0093(12)
C13 0.0210(16) 0.0245(16) 0.0187(15) 0.0054(12) 0.0015(12) 0.0025(12)
C12 0.0230(16) 0.0132(13) 0.0178(15) 0.0009(11) 0.0072(12) 0.0054(12)
C14 0.0321(18) 0.0175(15) 0.0292(18) 0.0019(13) 0.0013(14) -0.0062(13)
C15 0.0206(15) 0.0169(14) 0.0165(15) 0.0000(11) 0.0010(12) 0.0007(12)
C17 0.0212(15) 0.0166(14) 0.0154(14) 0.0050(12) 0.0030(12) -0.0004(12)
C16 0.0252(16) 0.0209(15) 0.0197(15) 0.0057(13) 0.0029(13) -0.0028(13)
C19 0.0305(18) 0.0210(16) 0.0264(17) -0.0023(13) 0.0020(14) 0.0028(13)
C18 0.0238(16) 0.0188(15) 0.0130(14) -0.0004(12) 0.0012(12) -0.0011(12)
C20 0.0279(17) 0.0254(16) 0.0213(16) 0.0099(13) 0.0006(13) -0.0004(13)
C21 0.0200(15) 0.0155(14) 0.0133(14) 0.0033(11) -0.0023(12) -0.0058(11)
C22 0.0226(16) 0.0173(15) 0.0175(15) 0.0009(12) -0.0031(12) -0.0019(12)
C23 0.0280(16) 0.0128(15) 0.0262(16) -0.0029(12) 0.0007(13) -0.0026(12)
C24 0.0288(17) 0.0170(16) 0.0269(17) 0.0050(12) 0.0026(14) -0.0066(12)
C25 0.0239(16) 0.0226(16) 0.0199(15) 0.0020(13) 0.0040(13) -0.0049(13)
C26 0.0239(16) 0.0184(15) 0.0129(14) 0.0023(11) -0.0003(12) -0.0034(12)
C27 0.0299(17) 0.0133(14) 0.0242(17) 0.0031(12) 0.0076(14) -0.0040(12)
C28 0.0350(19) 0.0222(17) 0.0332(18) 0.0026(14) 0.0025(15) 0.0056(14)
C29 0.0286(17) 0.0280(17) 0.0248(17) -0.0053(14) 0.0082(14) 0.0001(14)
C30 0.0244(16) 0.0182(15) 0.0303(17) -0.0048(13) 0.0054(13) -0.0045(13)
C31 0.039(2) 0.155(5) 0.026(2) 0.003(3) 0.0113(18) -0.013(3)
C32 0.080(4) 0.096(4) 0.115(4) 0.066(3) 0.064(3) 0.061(3)
C33 0.0170(15) 0.0199(15) 0.0189(15) 0.0097(12) -0.0029(12) -0.0062(12)
C34 0.0227(16) 0.0200(15) 0.0269(16) 0.0098(13) 0.0003(13) -0.0044(13)
C35 0.0219(16) 0.0273(17) 0.0322(18) 0.0103(14) 0.0027(14) 0.0002(13)
C36 0.0197(16) 0.0327(18) 0.0276(17) 0.0114(15) -0.0056(13) -0.0079(14)
C37 0.0277(17) 0.0246(16) 0.0231(17) 0.0058(13) -0.0034(14) -0.0093(13)
C38 0.0242(16) 0.0200(15) 0.0189(15) 0.0089(12) 0.0010(13) -0.0028(12)
C39 0.0214(16) 0.0258(16) 0.0249(17) 0.0009(13) -0.0041(13) -0.0025(13)
C40 0.039(2) 0.0357(19) 0.0312(19) 0.0033(15) 0.0087(16) -0.0020(16)
C41 0.0363(19) 0.0267(18) 0.037(2) 0.0028(15) 0.0066(16) -0.0024(15)
C42 0.0226(16) 0.0221(15) 0.0313(18) 0.0057(14) -0.0001(14) -0.0012(13)
C43 0.060(3) 0.0274(19) 0.045(2) 0.0081(17) 0.0088(19) 0.0132(18)
C44 0.046(2) 0.048(2) 0.035(2) 0.0006(17) 0.0045(18) -0.0141(18)

loop_
_atom_type_symbol
_atom_type_description
_atom_type_scat_dispersion_real
_atom_type_scat_dispersion_imag
_atom_type_scat_source
C C 0.0033 0.0016 'International Tables Vol C Tables 4.2.6.8 and 6.1.1.4'
H H 0.0000 0.0000 'International Tables Vol C Tables 4.2.6.8 and 6.1.1.4'
Au Au -2.0133 8.8022 'International Tables Vol C Tables 4.2.6.8 and 6.1.1.4'
N N 0.0061 0.0033 'International Tables Vol C Tables 4.2.6.8 and 6.1.1.4'
O O 0.0106 0.0060 'International Tables Vol C Tables 4.2.6.8 and 6.1.1.4'

loop_
_geom_angle_atom_site_label_1
_geom_angle_atom_site_label_2
_geom_angle_atom_site_label_3
_geom_angle
_geom_angle_site_symmetry_1
_geom_angle_site_symmetry_3
_geom_angle_publ_flag
C15 Au1 C1 174.73(10) . . ?
C11 N1 C7 116.1(2) . . ?
C11 N1 C6 116.0(2) . . ?
C7 N1 C6 112.8(2) . . ?
C2 C1 C12 117.3(2) . . ?
C2 C1 Au1 121.6(2) . . ?
C12 C1 Au1 120.7(2) . . ?
C15 N2 C18 125.6(2) . . ?
C15 N2 C21 117.5(2) . . ?
C18 N2 C21 116.7(2) . . ?
C1 C2 C3 122.1(3) . . ?
C1 C2 C14 119.8(2) . . ?
C3 C2 C14 118.1(3) . . ?
C15 N3 C33 120.0(2) . . ?
C15 N3 C16 123.2(2) . . ?
C33 N3 C16 115.8(2) . . ?
C11 C3 C2 119.6(3) . . ?
C11 C3 C4 121.0(3) . . ?
C2 C3 C4 119.4(3) . . ?
C3 C4 C5 112.6(3) . . ?
C3 C4 H4A 109.1 . . ?
C5 C4 H4A 109.1 . . ?
C3 C4 H4B 109.1 . . ?
C5 C4 H4B 109.1 . . ?
H4A C4 H4B 107.8 . . ?
C6 C5 C4 110.7(3) . . ?
C6 C5 H5A 109.5 . . ?
C4 C5 H5A 109.5 . . ?
C6 C5 H5B 109.5 . . ?
C4 C5 H5B 109.5 . . ?
H5A C5 H5B 108.1 . . ?
N1 C7 C8 110.4(2) . . ?
N1 C7 H7A 109.6 . . ?
C8 C7 H7A 109.6 . . ?
N1 C7 H7B 109.6 . . ?
C8 C7 H7B 109.6 . . ?
H7A C7 H7B 108.1 . . ?
N1 C6 C5 109.8(2) . . ?
N1 C6 H6A 109.7 . . ?
C5 C6 H6A 109.7 . . ?
N1 C6 H6B 109.7 . . ?
C5 C6 H6B 109.7 . . ?
H6A C6 H6B 108.2 . . ?
C7 C8 C9 110.7(3) . . ?
C7 C8 H8A 109.5 . . ?
C9 C8 H8A 109.5 . . ?
C7 C8 H8B 109.5 . . ?
C9 C8 H8B 109.5 . . ?
H8A C8 H8B 108.1 . . ?
C8 C9 C10 113.1(3) . . ?
C8 C9 H9A 109.0 . . ?
C10 C9 H9A 109.0 . . ?
C8 C9 H9B 109.0 . . ?
C10 C9 H9B 109.0 . . ?
H9A C9 H9B 107.8 . . ?
C11 C10 C12 120.0(3) . . ?
C11 C10 C9 120.8(2) . . ?
C12 C10 C9 119.2(3) . . ?
C10 C11 C3 119.3(2) . . ?
C10 C11 N1 120.3(3) . . ?
C3 C11 N1 120.4(3) . . ?
C12 C13 H13A 109.5 . . ?
C12 C13 H13B 109.5 . . ?
H13A C13 H13B 109.5 . . ?
C12 C13 H13C 109.5 . . ?
H13A C13 H13C 109.5 . . ?
H13B C13 H13C 109.5 . . ?
C1 C12 C10 121.7(3) . . ?
C1 C12 C13 120.0(2) . . ?
C10 C12 C13 118.3(3) . . ?
C2 C14 H14A 109.5 . . ?
C2 C14 H14B 109.5 . . ?
H14A C14 H14B 109.5 . . ?
C2 C14 H14C 109.5 . . ?
H14A C14 H14C 109.5 . . ?
H14B C14 H14C 109.5 . . ?
N3 C15 N2 116.4(2) . . ?
N3 C15 Au1 120.8(2) . . ?
N2 C15 Au1 122.76(19) . . ?
C18 C17 C20 110.0(2) . . ?
C18 C17 C16 109.4(2) . . ?
C20 C17 C16 108.9(2) . . ?
C18 C17 C19 107.3(2) . . ?
C20 C17 C19 109.8(2) . . ?
C16 C17 C19 111.3(2) . . ?
N3 C16 C17 111.8(2) . . ?
N3 C16 H16A 109.3 . . ?
C17 C16 H16A 109.3 . . ?
N3 C16 H16B 109.3 . . ?
C17 C16 H16B 109.3 . . ?
H16A C16 H16B 107.9 . . ?
C17 C19 H19A 109.5 . . ?
C17 C19 H19B 109.5 . . ?
H19A C19 H19B 109.5 . . ?
C17 C19 H19C 109.5 . . ?
H19A C19 H19C 109.5 . . ?
H19B C19 H19C 109.5 . . ?
O1 C18 N2 120.2(3) . . ?
O1 C18 C17 123.1(3) . . ?
N2 C18 C17 116.5(2) . . ?
C17 C20 H20A 109.5 . . ?
C17 C20 H20B 109.5 . . ?
H20A C20 H20B 109.5 . . ?
C17 C20 H20C 109.5 . . ?
H20A C20 H20C 109.5 . . ?
H20B C20 H20C 109.5 . . ?
C26 C21 C22 123.1(2) . . ?
C26 C21 N2 118.8(2) . . ?
C22 C21 N2 118.1(2) . . ?
C23 C22 C21 117.1(3) . . ?
C23 C22 C30 120.2(3) . . ?
C21 C22 C30 122.6(2) . . ?
C22 C23 C24 121.2(3) . . ?
C22 C23 H23 119.4 . . ?
C24 C23 H23 119.4 . . ?
C25 C24 C23 120.0(3) . . ?
C25 C24 H24 120.0 . . ?
C23 C24 H24 120.0 . . ?
C24 C25 C26 121.3(3) . . ?
C24 C25 H25 119.4 . . ?
C26 C25 H25 119.4 . . ?
C25 C26 C21 117.3(3) . . ?
C25 C26 C27 119.3(3) . . ?
C21 C26 C27 123.4(2) . . ?
C26 C27 C28 111.8(2) . . ?
C26 C27 C29 109.8(2) . . ?
C28 C27 C29 111.6(2) . . ?
C26 C27 H27 107.8 . . ?
C28 C27 H27 107.8 . . ?
C29 C27 H27 107.8 . . ?
C27 C28 H28A 109.5 . . ?
C27 C28 H28B 109.5 . . ?
H28A C28 H28B 109.5 . . ?
C27 C28 H28C 109.5 . . ?
H28A C28 H28C 109.5 . . ?
H28B C28 H28C 109.5 . . ?
C27 C29 H29A 109.5 . . ?
C27 C29 H29B 109.5 . . ?
H29A C29 H29B 109.5 . . ?
C27 C29 H29C 109.5 . . ?
H29A C29 H29C 109.5 . . ?
H29B C29 H29C 109.5 . . ?
C31 C30 C32 109.9(4) . . ?
C31 C30 C22 111.2(3) . . ?
C32 C30 C22 112.4(3) . . ?
C31 C30 H30 107.7 . . ?
C32 C30 H30 107.7 . . ?
C22 C30 H30 107.7 . . ?
C30 C31 H31A 109.5 . . ?
C30 C31 H31B 109.5 . . ?
H31A C31 H31B 109.5 . . ?
C30 C31 H31C 109.5 . . ?
H31A C31 H31C 109.5 . . ?
H31B C31 H31C 109.5 . . ?
C30 C32 H32A 109.5 . . ?
C30 C32 H32B 109.5 . . ?
H32A C32 H32B 109.5 . . ?
C30 C32 H32C 109.5 . . ?
H32A C32 H32C 109.5 . . ?
H32B C32 H32C 109.5 . . ?
C38 C33 C34 122.9(3) . . ?
C38 C33 N3 119.9(3) . . ?
C34 C33 N3 117.2(3) . . ?
C35 C34 C33 117.0(3) . . ?
C35 C34 C42 119.5(3) . . ?
C33 C34 C42 123.4(3) . . ?
C36 C35 C34 121.2(3) . . ?
C36 C35 H35 119.4 . . ?
C34 C35 H35 119.4 . . ?
C35 C36 C37 120.4(3) . . ?
C35 C36 H36 119.8 . . ?
C37 C36 H36 119.8 . . ?
C36 C37 C38 121.0(3) . . ?
C36 C37 H37 119.5 . . ?
C38 C37 H37 119.5 . . ?
C37 C38 C33 117.5(3) . . ?
C37 C38 C39 119.2(3) . . ?
C33 C38 C39 123.4(3) . . ?
C38 C39 C40 111.0(3) . . ?
C38 C39 C41 111.6(3) . . ?
C40 C39 C41 111.4(3) . . ?
C38 C39 H39 107.6 . . ?
C40 C39 H39 107.6 . . ?
C41 C39 H39 107.6 . . ?
C39 C40 H40A 109.5 . . ?
C39 C40 H40B 109.5 . . ?
H40A C40 H40B 109.5 . . ?
C39 C40 H40C 109.5 . . ?
H40A C40 H40C 109.5 . . ?
H40B C40 H40C 109.5 . . ?
C39 C41 H41A 109.5 . . ?
C39 C41 H41B 109.5 . . ?
H41A C41 H41B 109.5 . . ?
C39 C41 H41C 109.5 . . ?
H41A C41 H41C 109.5 . . ?
H41B C41 H41C 109.5 . . ?
C34 C42 C44 112.6(3) . . ?
C34 C42 C43 110.3(3) . . ?
C44 C42 C43 110.4(3) . . ?
C34 C42 H42 107.8 . . ?
C44 C42 H42 107.8 . . ?
C43 C42 H42 107.8 . . ?
C42 C43 H43A 109.5 . . ?
C42 C43 H43B 109.5 . . ?
H43A C43 H43B 109.5 . . ?
C42 C43 H43C 109.5 . . ?
H43A C43 H43C 109.5 . . ?
H43B C43 H43C 109.5 . . ?
C42 C44 H44A 109.5 . . ?
C42 C44 H44B 109.5 . . ?
H44A C44 H44B 109.5 . . ?
C42 C44 H44C 109.5 . . ?
H44A C44 H44C 109.5 . . ?
H44B C44 H44C 109.5 . . ?

loop_
_geom_bond_atom_site_label_1
_geom_bond_atom_site_label_2
_geom_bond_distance
_geom_bond_site_symmetry_2
_geom_bond_publ_flag
Au1 C15 2.034(3) . ?
Au1 C1 2.051(3) . ?
O1 C18 1.215(3) . ?
N1 C11 1.417(3) . ?
N1 C7 1.456(4) . ?
N1 C6 1.459(4) . ?
C1 C2 1.403(4) . ?
C1 C12 1.411(4) . ?
N2 C15 1.381(3) . ?
N2 C18 1.412(3) . ?
N2 C21 1.471(3) . ?
C2 C3 1.409(4) . ?
C2 C14 1.514(4) . ?
N3 C15 1.329(3) . ?
N3 C33 1.461(3) . ?
N3 C16 1.474(3) . ?
C3 C11 1.407(4) . ?
C3 C4 1.522(4) . ?
C4 C5 1.528(4) . ?
C4 H4A 0.9900 . ?
C4 H4B 0.9900 . ?
C5 C6 1.495(5) . ?
C5 H5A 0.9900 . ?
C5 H5B 0.9900 . ?
C7 C8 1.497(4) . ?
C7 H7A 0.9900 . ?
C7 H7B 0.9900 . ?
C6 H6A 0.9900 . ?
C6 H6B 0.9900 . ?
C8 C9 1.515(4) . ?
C8 H8A 0.9900 . ?
C8 H8B 0.9900 . ?
C9 C10 1.525(4) . ?
C9 H9A 0.9900 . ?
C9 H9B 0.9900 . ?
C10 C11 1.407(4) . ?
C10 C12 1.406(4) . ?
C13 C12 1.516(4) . ?
C13 H13A 0.9800 . ?
C13 H13B 0.9800 . ?
C13 H13C 0.9800 . ?
C14 H14A 0.9800 . ?
C14 H14B 0.9800 . ?
C14 H14C 0.9800 . ?
C17 C18 1.507(4) . ?
C17 C20 1.521(4) . ?
C17 C16 1.531(4) . ?
C17 C19 1.538(4) . ?
C16 H16A 0.9900 . ?
C16 H16B 0.9900 . ?
C19 H19A 0.9800 . ?
C19 H19B 0.9800 . ?
C19 H19C 0.9800 . ?
C20 H20A 0.9800 . ?
C20 H20B 0.9800 . ?
C20 H20C 0.9800 . ?
C21 C26 1.395(4) . ?
C21 C22 1.404(4) . ?
C22 C23 1.387(4) . ?
C22 C30 1.521(4) . ?
C23 C24 1.389(4) . ?
C23 H23 0.9500 . ?
C24 C25 1.383(4) . ?
C24 H24 0.9500 . ?
C25 C26 1.390(4) . ?
C25 H25 0.9500 . ?
C26 C27 1.522(4) . ?
C27 C28 1.523(4) . ?
C27 C29 1.528(4) . ?
C27 H27 1.0000 . ?
C28 H28A 0.9800 . ?
C28 H28B 0.9800 . ?
C28 H28C 0.9800 . ?
C29 H29A 0.9800 . ?
C29 H29B 0.9800 . ?
C29 H29C 0.9800 . ?
C30 C31 1.493(5) . ?
C30 C32 1.503(5) . ?
C30 H30 1.0000 . ?
C31 H31A 0.9800 . ?
C31 H31B 0.9800 . ?
C31 H31C 0.9800 . ?
C32 H32A 0.9800 . ?
C32 H32B 0.9800 . ?
C32 H32C 0.9800 . ?
C33 C38 1.398(4) . ?
C33 C34 1.405(4) . ?
C34 C35 1.400(4) . ?
C34 C42 1.516(4) . ?
C35 C36 1.380(4) . ?
C35 H35 0.9500 . ?
C36 C37 1.381(4) . ?
C36 H36 0.9500 . ?
C37 C38 1.398(4) . ?
C37 H37 0.9500 . ?
C38 C39 1.524(4) . ?
C39 C40 1.521(4) . ?
C39 C41 1.533(4) . ?
C39 H39 1.0000 . ?
C40 H40A 0.9800 . ?
C40 H40B 0.9800 . ?
C40 H40C 0.9800 . ?
C41 H41A 0.9800 . ?
C41 H41B 0.9800 . ?
C41 H41C 0.9800 . ?
C42 C44 1.525(4) . ?
C42 C43 1.534(4) . ?
C42 H42 1.0000 . ?
C43 H43A 0.9800 . ?
C43 H43B 0.9800 . ?
C43 H43C 0.9800 . ?
C44 H44A 0.9800 . ?
C44 H44B 0.9800 . ?
C44 H44C 0.9800 . ?
